data_4080572
loop_
_publ_author_name
'Bette, Martin'
'Kluge, Tim'
'Schmidt, J\"urgen'
'Steinborn, Dirk'

_publ_section_title
;
 Diacetylplatinum(II) Complexes with \k2-Coordinated Tris(pyridyl)methanol
 and Tris(pyridyl)methyl Ether Ligands: Structural Insight into the Ligand
 Dynamics in Solution
;
_journal_issue 7
_journal_name_full Organometallics
_journal_page_first 2216
_journal_paper_doi 10.1021/om400091h
_journal_volume 32
_journal_year 2013
_chemical_absolute_configuration ad
_chemical_formula_sum 'C21 H21 N3 O3 Pt'
_chemical_formula_weight 558.50
_chemical_name_systematic
; 
 ? 
;
_space_group_IT_number 19
_symmetry_cell_setting orthorhombic
_symmetry_space_group_name_Hall 'P 2ac 2ab'
_symmetry_space_group_name_H-M 'P 21 21 21'
_atom_sites_solution_hydrogens geom
_atom_sites_solution_primary direct
_atom_sites_solution_secondary difmap
_audit_creation_method SHELXL-97
_cell_angle_alpha 90.00
_cell_angle_beta 90.00
_cell_angle_gamma 90.00
_cell_formula_units_Z 4
_cell_length_a 8.1635(3)
_cell_length_b 13.7797(6)
_cell_length_c 17.8650(7)
_cell_measurement_reflns_used 11598
_cell_measurement_temperature 203(2)
_cell_measurement_theta_max 30
_cell_measurement_theta_min 1.5
_cell_volume 2009.64(14)
_computing_structure_refinement 'SHELXL-97 (Sheldrick, 1997)'
_computing_structure_solution 'SHELXS-97 (Sheldrick, 1990)'
_diffrn_ambient_temperature 203(2)
_diffrn_measured_fraction_theta_full 0.986
_diffrn_measured_fraction_theta_max 0.986
_diffrn_measurement_device_type IPDS2T
_diffrn_measurement_method 'area detector'
_diffrn_radiation_monochromator graphite
_diffrn_radiation_source 'fine-focus sealed tube'
_diffrn_radiation_type MoK\a
_diffrn_radiation_wavelength 0.71073
_diffrn_reflns_av_R_equivalents 0.0424
_diffrn_reflns_av_sigmaI/netI 0.0430
_diffrn_reflns_limit_h_max 10
_diffrn_reflns_limit_h_min -10
_diffrn_reflns_limit_k_max 18
_diffrn_reflns_limit_k_min -11
_diffrn_reflns_limit_l_max 23
_diffrn_reflns_limit_l_min -23
_diffrn_reflns_number 11935
_diffrn_reflns_theta_full 28.00
_diffrn_reflns_theta_max 28.00
_diffrn_reflns_theta_min 2.28
_exptl_absorpt_coefficient_mu 7.008
_exptl_absorpt_correction_T_max 0.47252
_exptl_absorpt_correction_T_min 0.26429
_exptl_absorpt_correction_type multi-scan
_exptl_absorpt_process_details 'Spek, A.L. (2003), J.Appl.Cryst. 36, 7-13'
_exptl_crystal_colour yellow
_exptl_crystal_density_diffrn 1.846
_exptl_crystal_density_method 'not measured'
_exptl_crystal_description block
_exptl_crystal_F_000 1080
_exptl_crystal_size_max 0.25
_exptl_crystal_size_mid 0.2
_exptl_crystal_size_min 0.10
_refine_diff_density_max 0.776
_refine_diff_density_min -0.917
_refine_diff_density_rms 0.106
_refine_ls_abs_structure_details 'Flack H D (1983), Acta Cryst. A39, 876-881'
_refine_ls_abs_structure_Flack -0.004(11)
_refine_ls_extinction_method none
_refine_ls_goodness_of_fit_ref 1.037
_refine_ls_hydrogen_treatment constr
_refine_ls_matrix_type full
_refine_ls_number_parameters 256
_refine_ls_number_reflns 4757
_refine_ls_number_restraints 0
_refine_ls_restrained_S_all 1.037
_refine_ls_R_factor_all 0.0349
_refine_ls_R_factor_gt 0.0293
_refine_ls_shift/su_max 0.001
_refine_ls_shift/su_mean 0.000
_refine_ls_structure_factor_coef Fsqd
_refine_ls_weighting_details 'calc w=1/[\s^2^(Fo^2^)+(0.0260P)^2^+0.0306P] where P=(Fo^2^+2Fc^2^)/3'
_refine_ls_weighting_scheme calc
_refine_ls_wR_factor_gt 0.0546
_refine_ls_wR_factor_ref 0.0558
_reflns_number_gt 4395
_reflns_number_total 4757
_reflns_threshold_expression >2sigma(I)
_cod_data_source_file om400091h_si_002.cif
_cod_data_source_block c:\xray\i2t0223\i2t0223
_cod_original_sg_symbol_H-M P212121
_cod_database_code 4080572

loop_
_symmetry_equiv_pos_as_xyz
'x, y, z'
'-x+1/2, -y, z+1/2'
'x+1/2, -y+1/2, -z'
'-x, y+1/2, -z+1/2'

loop_
_atom_site_label
_atom_site_type_symbol
_atom_site_fract_x
_atom_site_fract_y
_atom_site_fract_z
_atom_site_U_iso_or_equiv
_atom_site_adp_type
_atom_site_occupancy
_atom_site_symmetry_multiplicity
_atom_site_calc_flag
_atom_site_refinement_flags
C1 C 0.8235(10) 0.1361(6) 0.3161(3) 0.0416(17) Uani 1 1 d .
C2 C 0.9916(11) 0.1667(9) 0.3361(6) 0.080(3) Uani 1 1 d .
H2 H 0.9866 0.2164 0.3745 0.120 Uiso 1 1 calc R
H3 H 1.0460 0.1925 0.2921 0.120 Uiso 1 1 calc R
H1 H 1.0523 0.1113 0.3549 0.120 Uiso 1 1 calc R
C3 C 0.7843(11) -0.0716(5) 0.3189(3) 0.0372(14) Uani 1 1 d .
C4 C 0.9324(10) -0.0945(9) 0.3644(6) 0.079(3) Uani 1 1 d .
H4 H 0.9392 -0.0499 0.4063 0.119 Uiso 1 1 calc R
H6 H 1.0296 -0.0880 0.3336 0.119 Uiso 1 1 calc R
H5 H 0.9248 -0.1605 0.3830 0.119 Uiso 1 1 calc R
C5 C 0.6650(7) -0.1449(5) 0.1545(4) 0.0346(14) Uani 1 1 d .
H7 H 0.6112 -0.1544 0.2004 0.041 Uiso 1 1 calc R
C6 C 0.6263(8) -0.2061(6) 0.0964(4) 0.0456(16) Uani 1 1 d .
H8 H 0.5500 -0.2566 0.1024 0.055 Uiso 1 1 calc R
C7 C 0.7040(11) -0.1905(5) 0.0290(3) 0.0484(16) Uani 1 1 d .
H9 H 0.6799 -0.2302 -0.0124 0.058 Uiso 1 1 calc R
C8 C 0.8165(9) -0.1171(5) 0.0222(3) 0.0397(14) Uani 1 1 d .
H10 H 0.8687 -0.1058 -0.0239 0.048 Uiso 1 1 calc R
C9 C 0.8522(6) -0.0603(4) 0.0833(3) 0.0280(12) Uani 1 1 d .
C10 C 0.9677(6) 0.0279(5) 0.0774(2) 0.0273(10) Uani 1 1 d .
C11 C 0.8601(6) 0.1189(4) 0.0834(3) 0.0257(11) Uani 1 1 d .
C12 C 0.8305(6) 0.1783(4) 0.0216(3) 0.0267(12) Uani 1 1 d .
H11 H 0.8766 0.1636 -0.0252 0.032 Uiso 1 1 calc R
C13 C 0.7316(7) 0.2596(5) 0.0306(3) 0.0351(13) Uani 1 1 d .
H12 H 0.7080 0.3002 -0.0103 0.042 Uiso 1 1 calc R
C14 C 0.6684(7) 0.2797(5) 0.1008(3) 0.0358(13) Uani 1 1 d .
H13 H 0.6050 0.3356 0.1090 0.043 Uiso 1 1 calc R
C15 C 0.7006(8) 0.2155(4) 0.1588(3) 0.0258(10) Uani 1 1 d .
H14 H 0.6557 0.2286 0.2062 0.031 Uiso 1 1 calc R
C16 C 1.1036(5) 0.0307(5) 0.1363(3) 0.0294(10) Uani 1 1 d .
C17 C 1.1601(6) -0.0510(5) 0.1725(4) 0.0422(16) Uani 1 1 d .
H15 H 1.1123 -0.1122 0.1646 0.051 Uiso 1 1 calc R
C18 C 1.2928(8) -0.0384(7) 0.2219(4) 0.062(2) Uani 1 1 d .
H16 H 1.3347 -0.0913 0.2490 0.074 Uiso 1 1 calc R
C19 C 1.3601(7) 0.0526(7) 0.2298(4) 0.060(2) Uani 1 1 d .
H17 H 1.4489 0.0620 0.2625 0.073 Uiso 1 1 calc R
C20 C 1.2995(9) 0.1283(6) 0.1910(4) 0.0558(18) Uani 1 1 d .
H18 H 1.3480 0.1897 0.1969 0.067 Uiso 1 1 calc R
C21 C 1.1769(8) -0.0275(7) -0.0092(3) 0.0535(16) Uani 1 1 d .
H20 H 1.2713 -0.0003 0.0162 0.080 Uiso 1 1 calc R
H21 H 1.1984 -0.0305 -0.0626 0.080 Uiso 1 1 calc R
H19 H 1.1559 -0.0923 0.0096 0.080 Uiso 1 1 calc R
N1 N 0.7746(7) -0.0726(4) 0.1499(3) 0.0295(12) Uani 1 1 d .
N2 N 0.7924(8) 0.1362(4) 0.1503(2) 0.0277(9) Uani 1 1 d .
N3 N 1.1719(6) 0.1188(4) 0.1441(3) 0.0386(12) Uani 1 1 d .
O1 O 0.7087(8) 0.1775(5) 0.3437(3) 0.0612(16) Uani 1 1 d .
O2 O 0.6595(6) -0.1160(5) 0.3304(3) 0.0583(17) Uani 1 1 d .
O3 O 1.0380(4) 0.0320(4) 0.00397(19) 0.0357(8) Uani 1 1 d .
Pt Pt 0.80084(2) 0.030623(16) 0.238633(10) 0.02640(5) Uani 1 1 d .

loop_
_atom_site_aniso_label
_atom_site_aniso_U_11
_atom_site_aniso_U_22
_atom_site_aniso_U_33
_atom_site_aniso_U_23
_atom_site_aniso_U_13
_atom_site_aniso_U_12
C1 0.048(4) 0.045(4) 0.032(3) 0.005(3) 0.005(3) 0.014(3)
C2 0.062(5) 0.092(8) 0.086(7) -0.060(6) 0.006(5) -0.010(5)
C3 0.039(4) 0.038(4) 0.035(3) 0.003(2) 0.007(3) 0.006(3)
C4 0.052(4) 0.102(9) 0.083(6) 0.061(6) -0.003(4) 0.000(5)
C5 0.029(3) 0.032(3) 0.042(3) 0.005(3) 0.004(2) -0.006(2)
C6 0.046(3) 0.034(4) 0.057(4) -0.003(3) -0.002(3) -0.011(3)
C7 0.064(4) 0.043(4) 0.038(3) -0.003(3) -0.007(4) -0.013(4)
C8 0.052(4) 0.036(4) 0.031(3) -0.002(2) 0.006(3) -0.003(3)
C9 0.034(3) 0.019(3) 0.031(3) 0.003(2) 0.0055(19) 0.0016(19)
C10 0.037(2) 0.018(2) 0.027(2) 0.007(2) 0.0107(17) 0.002(3)
C11 0.025(2) 0.025(3) 0.026(2) 0.000(2) 0.0011(18) -0.002(2)
C12 0.028(3) 0.029(3) 0.023(2) 0.005(2) 0.0002(19) 0.000(2)
C13 0.037(3) 0.030(3) 0.038(3) 0.006(2) -0.002(2) 0.003(2)
C14 0.033(3) 0.033(3) 0.041(3) 0.002(2) -0.005(2) 0.009(2)
C15 0.028(2) 0.024(3) 0.026(2) 0.0018(18) 0.000(2) 0.006(3)
C16 0.0226(19) 0.030(3) 0.036(2) 0.007(3) 0.0121(17) 0.001(3)
C17 0.029(3) 0.031(4) 0.067(4) 0.019(3) 0.013(2) 0.009(2)
C18 0.035(3) 0.076(5) 0.074(4) 0.044(4) 0.010(3) 0.019(4)
C19 0.023(2) 0.101(8) 0.057(4) 0.005(5) 0.001(3) -0.003(3)
C20 0.026(3) 0.069(5) 0.072(4) -0.006(4) -0.001(4) -0.005(4)
C21 0.060(4) 0.041(3) 0.060(3) -0.006(4) 0.032(3) 0.012(4)
N1 0.030(3) 0.026(3) 0.032(2) 0.0004(19) 0.0027(19) -0.002(2)
N2 0.028(2) 0.028(2) 0.027(2) 0.0033(17) 0.002(2) -0.001(2)
N3 0.027(2) 0.034(3) 0.054(3) -0.001(2) 0.006(2) 0.000(2)
O1 0.065(3) 0.075(4) 0.044(2) -0.019(2) -0.008(3) 0.038(4)
O2 0.057(3) 0.072(4) 0.046(3) 0.028(3) 0.007(2) -0.019(3)
O3 0.0444(19) 0.027(2) 0.0354(18) 0.000(2) 0.0177(14) 0.004(2)
Pt 0.02493(7) 0.02969(9) 0.02459(7) 0.00294(9) 0.00277(7) 0.00296(9)

loop_
_atom_type_symbol
_atom_type_description
_atom_type_scat_dispersion_real
_atom_type_scat_dispersion_imag
_atom_type_scat_source
C C 0.0033 0.0016 'International Tables Vol C Tables 4.2.6.8 and 6.1.1.4'
H H 0.0000 0.0000 'International Tables Vol C Tables 4.2.6.8 and 6.1.1.4'
N N 0.0061 0.0033 'International Tables Vol C Tables 4.2.6.8 and 6.1.1.4'
O O 0.0106 0.0060 'International Tables Vol C Tables 4.2.6.8 and 6.1.1.4'
Pt Pt -1.7033 8.3905 'International Tables Vol C Tables 4.2.6.8 and 6.1.1.4'

loop_
_geom_angle_atom_site_label_1
_geom_angle_atom_site_label_2
_geom_angle_atom_site_label_3
_geom_angle
O1 C1 C2 119.3(8)
O1 C1 Pt 123.5(7)
C2 C1 Pt 117.2(5)
C1 C2 H2 109.5
C1 C2 H3 109.5
H2 C2 H3 109.5
C1 C2 H1 109.5
H2 C2 H1 109.5
H3 C2 H1 109.5
O2 C3 C4 119.0(6)
O2 C3 Pt 122.1(6)
C4 C3 Pt 118.8(6)
C3 C4 H4 109.5
C3 C4 H6 109.5
H4 C4 H6 109.5
C3 C4 H5 109.5
H4 C4 H5 109.5
H6 C4 H5 109.5
N1 C5 C6 124.3(6)
N1 C5 H7 117.9
C6 C5 H7 117.9
C5 C6 C7 117.3(6)
C5 C6 H8 121.4
C7 C6 H8 121.4
C8 C7 C6 120.1(6)
C8 C7 H9 120.0
C6 C7 H9 120.0
C7 C8 C9 119.4(6)
C7 C8 H10 120.3
C9 C8 H10 120.3
N1 C9 C8 121.7(5)
N1 C9 C10 116.3(5)
C8 C9 C10 121.6(5)
O3 C10 C16 109.7(4)
O3 C10 C11 105.1(4)
C16 C10 C11 110.2(5)
O3 C10 C9 109.8(5)
C16 C10 C9 114.6(5)
C11 C10 C9 106.8(4)
N2 C11 C12 122.1(5)
N2 C11 C10 116.4(5)
C12 C11 C10 121.5(5)
C13 C12 C11 118.8(5)
C13 C12 H11 120.6
C11 C12 H11 120.6
C14 C13 C12 118.8(5)
C14 C13 H12 120.6
C12 C13 H12 120.6
C13 C14 C15 118.6(5)
C13 C14 H13 120.7
C15 C14 H13 120.7
N2 C15 C14 123.0(5)
N2 C15 H14 118.5
C14 C15 H14 118.5
N3 C16 C17 123.4(5)
N3 C16 C10 113.4(5)
C17 C16 C10 123.0(6)
C16 C17 C18 116.9(6)
C16 C17 H15 121.6
C18 C17 H15 121.6
C19 C18 C17 118.9(6)
C19 C18 H16 120.5
C17 C18 H16 120.5
C20 C19 C18 120.4(6)
C20 C19 H17 119.8
C18 C19 H17 119.8
N3 C20 C19 122.0(7)
N3 C20 H18 119.0
C19 C20 H18 119.0
O3 C21 H20 109.5
O3 C21 H21 109.5
H20 C21 H21 109.5
O3 C21 H19 109.5
H20 C21 H19 109.5
H21 C21 H19 109.5
C5 N1 C9 117.2(5)
C5 N1 Pt 121.0(4)
C9 N1 Pt 121.3(4)
C15 N2 C11 118.6(5)
C15 N2 Pt 119.4(4)
C11 N2 Pt 121.5(4)
C20 N3 C16 118.4(6)
C21 O3 C10 116.7(5)
C3 Pt C1 91.2(3)
C3 Pt N1 93.2(2)
C1 Pt N1 175.5(2)
C3 Pt N2 174.0(4)
C1 Pt N2 91.1(2)
N1 Pt N2 84.42(16)

loop_
_geom_bond_atom_site_label_1
_geom_bond_atom_site_label_2
_geom_bond_distance
C1 O1 1.203(9)
C1 C2 1.479(12)
C1 Pt 2.016(7)
C2 H2 0.9700
C2 H3 0.9700
C2 H1 0.9700
C3 O2 1.206(10)
C3 C4 1.491(11)
C3 Pt 2.014(6)
C4 H4 0.9700
C4 H6 0.9700
C4 H5 0.9700
C5 N1 1.342(8)
C5 C6 1.374(10)
C5 H7 0.9400
C6 C7 1.378(10)
C6 H8 0.9400
C7 C8 1.371(10)
C7 H9 0.9400
C8 C9 1.375(8)
C8 H10 0.9400
C9 N1 1.358(7)
C9 C10 1.541(8)
C10 O3 1.433(5)
C10 C16 1.530(7)
C10 C11 1.535(8)
C11 N2 1.339(7)
C11 C12 1.395(7)
C12 C13 1.391(8)
C12 H11 0.9400
C13 C14 1.384(9)
C13 H12 0.9400
C14 C15 1.387(8)
C14 H13 0.9400
C15 N2 1.334(8)
C15 H14 0.9400
C16 N3 1.343(8)
C16 C17 1.378(8)
C17 C18 1.408(10)
C17 H15 0.9400
C18 C19 1.377(12)
C18 H16 0.9400
C19 C20 1.347(11)
C19 H17 0.9400
C20 N3 1.343(8)
C20 H18 0.9400
C21 O3 1.419(7)
C21 H20 0.9700
C21 H21 0.9700
C21 H19 0.9700
N1 Pt 2.140(5)
N2 Pt 2.147(4)

loop_
_geom_torsion_atom_site_label_1
_geom_torsion_atom_site_label_2
_geom_torsion_atom_site_label_3
_geom_torsion_atom_site_label_4
_geom_torsion
N1 C5 C6 C7 -1.1(11)
C5 C6 C7 C8 0.9(12)
C6 C7 C8 C9 0.8(12)
C7 C8 C9 N1 -2.4(10)
C7 C8 C9 C10 -175.3(6)
N1 C9 C10 O3 -179.1(5)
C8 C9 C10 O3 -5.8(7)
N1 C9 C10 C16 56.9(6)
C8 C9 C10 C16 -129.9(6)
N1 C9 C10 C11 -65.6(6)
C8 C9 C10 C11 107.7(6)
O3 C10 C11 N2 -173.9(5)
C16 C10 C11 N2 -55.7(6)
C9 C10 C11 N2 69.4(6)
O3 C10 C11 C12 8.1(7)
C16 C10 C11 C12 126.3(5)
C9 C10 C11 C12 -108.6(5)
N2 C11 C12 C13 2.0(8)
C10 C11 C12 C13 179.8(5)
C11 C12 C13 C14 1.2(9)
C12 C13 C14 C15 -2.7(9)
C13 C14 C15 N2 1.3(10)
O3 C10 C16 N3 73.8(6)
C11 C10 C16 N3 -41.5(5)
C9 C10 C16 N3 -162.1(4)
O3 C10 C16 C17 -100.5(6)
C11 C10 C16 C17 144.1(5)
C9 C10 C16 C17 23.6(7)
N3 C16 C17 C18 2.3(8)
C10 C16 C17 C18 176.1(5)
C16 C17 C18 C19 -1.5(9)
C17 C18 C19 C20 0.1(10)
C18 C19 C20 N3 0.6(11)
C6 C5 N1 C9 -0.5(10)
C6 C5 N1 Pt 171.3(5)
C8 C9 N1 C5 2.2(9)
C10 C9 N1 C5 175.5(5)
C8 C9 N1 Pt -169.5(5)
C10 C9 N1 Pt 3.8(7)
C14 C15 N2 C11 1.8(10)
C14 C15 N2 Pt -169.9(5)
C12 C11 N2 C15 -3.5(9)
C10 C11 N2 C15 178.6(5)
C12 C11 N2 Pt 168.1(4)
C10 C11 N2 Pt -9.8(7)
C19 C20 N3 C16 0.1(10)
C17 C16 N3 C20 -1.6(8)
C10 C16 N3 C20 -175.9(5)
C16 C10 O3 C21 44.3(7)
C11 C10 O3 C21 162.8(5)
C9 C10 O3 C21 -82.6(6)
O2 C3 Pt C1 111.8(7)
C4 C3 Pt C1 -69.5(7)
O2 C3 Pt N1 -67.4(6)
C4 C3 Pt N1 111.3(7)
O1 C1 Pt C3 -88.3(7)
C2 C1 Pt C3 95.1(8)
O1 C1 Pt N2 86.2(7)
C2 C1 Pt N2 -90.4(7)
C5 N1 Pt C3 42.0(5)
C9 N1 Pt C3 -146.6(6)
C5 N1 Pt N2 -132.5(6)
C9 N1 Pt N2 38.9(4)
C15 N2 Pt C1 -44.0(5)
C11 N2 Pt C1 144.5(6)
C15 N2 Pt N1 135.6(6)
C11 N2 Pt N1 -35.9(4)
